data_7216899
loop_
_publ_author_name
'Liu, Chunjian'
'Bao, Guanglin'
'Burnell, D. Jean'

_publ_section_title
;
 Synthetic studies toward the kempane diterpenes.
 Diels\^a&#x20AC;&#x201C;Alder additions to bicyclic dienes
;
_journal_issue 20
_journal_name_full 'Journal of the Chemical Society, Perkin Transactions 1'
_journal_page_first 2644
_journal_paper_doi 10.1039/b104924k
_journal_year 2001
_chemical_formula_moiety 'C18 H20 O5 '
_chemical_formula_sum 'C18 H20 O5'
_chemical_formula_weight 316.35
_space_group_IT_number 78
_symmetry_cell_setting tetragonal
_symmetry_Int_Tables_number 78
_symmetry_space_group_name_Hall 'P 4cw'
_symmetry_space_group_name_H-M 'P 43'
_cell_angle_alpha 90
_cell_angle_beta 90
_cell_angle_gamma 90
_cell_formula_units_Z 4
_cell_length_a 9.055(3)
_cell_length_b 9.055(3)
_cell_length_c 18.635(6)
_cell_measurement_reflns_used 22
_cell_measurement_temperature 299.2
_cell_measurement_theta_max 13.4
_cell_measurement_theta_min 10.1
_cell_volume 1527.9(9)
_computing_cell_refinement 'MSC/AFC Diffractometer Control'
_computing_data_collection 'MSC/AFC Diffractometer Control'
_computing_data_reduction 'teXsan for Windows version 1.06 (MSC, 1997-1999)'
_computing_publication_material 'teXsan for Windows version 1.06 (MSC, 1997-1999)'
_computing_structure_refinement 'teXsan for Windows version 1.06 (MSC, 1997-1999)'
_diffrn_ambient_temperature 299.2
_diffrn_measurement_device 'Rigaku AFC6S'
_diffrn_measurement_method \w-2\q
_diffrn_orient_matrix_UB_11 0.04590
_diffrn_orient_matrix_UB_12 0.08833
_diffrn_orient_matrix_UB_13 -0.02324
_diffrn_orient_matrix_UB_21 -0.06395
_diffrn_orient_matrix_UB_22 0.06625
_diffrn_orient_matrix_UB_23 0.02963
_diffrn_orient_matrix_UB_31 0.07746
_diffrn_orient_matrix_UB_32 0.00236
_diffrn_orient_matrix_UB_33 0.03823
_diffrn_radiation_detector 'scintillation counter'
_diffrn_radiation_monochromator graphite
_diffrn_radiation_source 'X-ray tube'
_diffrn_radiation_type 'Mo K\a'
_diffrn_radiation_wavelength 0.7107
_diffrn_reflns_av_R_equivalents 0.02250
_diffrn_reflns_av_sigmaI/netI 0.064
_diffrn_reflns_limit_h_max 10
_diffrn_reflns_limit_h_min 0
_diffrn_reflns_limit_k_max 10
_diffrn_reflns_limit_k_min 0
_diffrn_reflns_limit_l_max 22
_diffrn_reflns_limit_l_min 0
_diffrn_reflns_number 1588
_diffrn_reflns_reduction_process 'Lp corrections applied'
_diffrn_reflns_theta_max 25.06
_diffrn_reflns_theta_min 3.13
_diffrn_standards_decay_% 0.03
_diffrn_standards_interval_count 150
_diffrn_standards_number 3
_exptl_absorpt_coefficient_mu 0.100
_exptl_absorpt_correction_type none
_exptl_crystal_colour colorless
_exptl_crystal_density_diffrn 1.375
_exptl_crystal_density_meas ?
_exptl_crystal_description irreg.
_exptl_crystal_F_000 672.00
_exptl_crystal_size_max 0.40
_exptl_crystal_size_mid 0.30
_exptl_crystal_size_min 0.15
_refine_diff_density_max 0.12
_refine_diff_density_min -0.11
_refine_ls_extinction_coef 0.0000011(1)
_refine_ls_extinction_expression 'equ(3) Acta Cryst.(1968) A24, p213.'
_refine_ls_extinction_method 'Zachariasen (1967)'
_refine_ls_goodness_of_fit_all 1.285
_refine_ls_goodness_of_fit_ref 1.360
_refine_ls_hydrogen_treatment noref
_refine_ls_matrix_type full
_refine_ls_number_constraints 0
_refine_ls_number_parameters 208
_refine_ls_number_reflns 1045
_refine_ls_number_restraints 0
_refine_ls_R_factor_all 0.0678
_refine_ls_R_factor_gt 0.0330
_refine_ls_shift/su_max 0.0000
_refine_ls_shift/su_mean 0.0000
_refine_ls_structure_factor_coef F
_refine_ls_weighting_details 'w = 1/[\s^2^(Fo) + 0.00008|Fo|^2^]'
_refine_ls_weighting_scheme sigma
_refine_ls_wR_factor_all 0.0370
_refine_ls_wR_factor_ref 0.0330
_reflns_number_gt 1045
_reflns_number_total 1409
_reflns_threshold_expression I>1.50\s(I)
_cod_data_source_file b104924k.txt
_cod_data_source_block cl-ii-3
_cod_depositor_comments
;
The following automatic conversions were performed:

'_exptl_crystal_density_meas' value 'not measured' was changed to '?'
- the value is perceived as not measured.

Automatic conversion script
Id: cif_fix_values 3008 2015-01-20 13:52:24Z robertas 
;
_cod_original_cell_volume 1527.8(7)
_cod_original_sg_symbol_H-M 'P 43       '
_cod_original_formula_sum 'C18 H20 O5 '
_cod_database_code 7216899

loop_
_symmetry_equiv_pos_as_xyz
'   +x,   +y,   +z'
'   -x,   -y,1/2+z'
'   -y,   +x,3/4+z'
'   +y,   -x,1/4+z'

loop_
_atom_site_label
_atom_site_fract_x
_atom_site_fract_y
_atom_site_fract_z
_atom_site_U_iso_or_equiv
_atom_site_occupancy
_atom_site_adp_type
_atom_site_calc_flag
O(1) 0.4920(3) 0.2335(3) 0.7043 0.0469(7) 1.000 Uani d
O(2) 0.4787(3) 0.1433(3) 0.8150(2) 0.0573(8) 1.000 Uani d
O(3) 0.2310(3) -0.3004(3) 0.5740(2) 0.082(1) 1.000 Uani d
O(4) 0.6221(3) 0.0423(3) 0.4320(2) 0.0555(8) 1.000 Uani d
O(5) 0.8382(2) 0.0783(3) 0.5824(2) 0.0533(8) 1.000 Uani d
C(1) 0.4368(4) 0.1382(4) 0.7534(2) 0.044(1) 1.000 Uani d
C(2) 0.3262(4) 0.0365(4) 0.7205(2) 0.041(1) 1.000 Uani d
C(3) 0.3636(3) 0.0483(4) 0.6409(2) 0.0367(9) 1.000 Uani d
C(4) 0.4956(3) -0.0458(3) 0.6151(2) 0.0328(9) 1.000 Uani d
C(5) 0.4761(3) -0.1998(4) 0.5758(2) 0.039(1) 1.000 Uani d
C(6) 0.3185(4) -0.2118(4) 0.5491(2) 0.048(1) 1.000 Uani d
C(7) 0.2719(4) -0.1041(4) 0.4936(2) 0.049(1) 1.000 Uani d
C(8) 0.3737(4) -0.0148(4) 0.4658(2) 0.048(1) 1.000 Uani d
C(9) 0.5320(4) -0.0213(4) 0.4862(2) 0.0368(9) 1.000 Uani d
C(10) 0.5789(4) -0.1767(4) 0.5098(2) 0.042(1) 1.000 Uani d
C(11) 0.7406(4) -0.1512(4) 0.5327(2) 0.049(1) 1.000 Uani d
C(12) 0.7366(4) 0.0065(4) 0.5613(2) 0.039(1) 1.000 Uani d
C(13) 0.5758(3) 0.0527(3) 0.5587(2) 0.0338(9) 1.000 Uani d
C(14) 0.5365(4) 0.2130(4) 0.5751(2) 0.046(1) 1.000 Uani d
C(15) 0.4212(4) 0.2064(4) 0.6342(2) 0.042(1) 1.000 Uani d
C(16) 0.3193(4) -0.1144(5) 0.7554(2) 0.059(1) 1.000 Uani d
C(17) 0.5168(5) -0.3334(4) 0.6221(3) 0.064(1) 1.000 Uani d
C(18) 0.1101(4) -0.0992(5) 0.4752(3) 0.080(2) 1.000 Uani d
H(1) 0.2340 0.1010 0.7265 0.049 1.000 Uiso c
H(2) 0.2748 0.0378 0.6123 0.044 1.000 Uiso c
H(3) 0.5617 -0.0575 0.6595 0.037 1.000 Uiso c
H(4) 0.3524 0.0671 0.4219 0.058 1.000 Uiso c
H(5) 0.5658 -0.2573 0.4718 0.046 1.000 Uiso c
H(6) 0.7807 -0.2228 0.5694 0.058 1.000 Uiso c
H(7) 0.8085 -0.1512 0.4891 0.058 1.000 Uiso c
H(8) 0.6254 0.2677 0.5952 0.053 1.000 Uiso c
H(9) 0.4910 0.2518 0.5327 0.053 1.000 Uiso c
H(10) 0.3393 0.2826 0.6252 0.047 1.000 Uiso c
H(11) 0.2783 -0.1105 0.8038 0.068 1.000 Uiso c
H(12) 0.2656 -0.1860 0.7274 0.068 1.000 Uiso c
H(13) 0.4183 -0.1516 0.7609 0.068 1.000 Uiso c
H(14) 0.4379 -0.3453 0.6625 0.075 1.000 Uiso c
H(15) 0.5317 -0.4201 0.5869 0.075 1.000 Uiso c
H(16) 0.6189 -0.3159 0.6426 0.075 1.000 Uiso c
H(17) 0.0667 -0.0564 0.5204 0.092 1.000 Uiso c
H(18) 0.0931 -0.0465 0.4394 0.092 1.000 Uiso c
H(19) 0.0721 -0.2091 0.4661 0.092 1.000 Uiso c
H(20) 0.6269 0.0035 0.3850 0.067 1.000 Uiso c

loop_
_atom_site_aniso_label
_atom_site_aniso_U_11
_atom_site_aniso_U_22
_atom_site_aniso_U_33
_atom_site_aniso_U_12
_atom_site_aniso_U_13
_atom_site_aniso_U_23
O(1) 0.055(2) 0.050(1) 0.035(1) -0.009(1) -0.002(1) -0.006(1)
O(2) 0.064(2) 0.076(2) 0.031(1) -0.012(1) -0.006(1) -0.006(1)
O(3) 0.067(2) 0.095(2) 0.084(2) -0.044(2) 0.015(2) -0.008(2)
O(4) 0.066(2) 0.072(2) 0.028(1) -0.010(1) 0.013(1) 0.001(1)
O(5) 0.041(1) 0.066(2) 0.053(2) -0.017(1) -0.002(1) 0.003(1)
C(1) 0.046(2) 0.053(2) 0.033(2) 0.000(2) 0.006(2) -0.008(2)
C(2) 0.041(2) 0.054(2) 0.028(2) -0.002(2) 0.006(2) -0.009(2)
C(3) 0.032(2) 0.049(2) 0.029(2) -0.001(2) -0.000(1) -0.006(2)
C(4) 0.033(2) 0.039(2) 0.027(2) -0.004(1) 0.000(1) 0.002(1)
C(5) 0.042(2) 0.037(2) 0.040(2) -0.000(2) 0.006(2) -0.002(2)
C(6) 0.046(2) 0.055(2) 0.044(2) -0.009(2) 0.014(2) -0.022(2)
C(7) 0.037(2) 0.065(3) 0.045(2) -0.000(2) 0.001(2) -0.027(2)
C(8) 0.056(2) 0.057(2) 0.032(2) 0.008(2) -0.007(2) -0.012(2)
C(9) 0.039(2) 0.045(2) 0.027(2) -0.001(2) 0.006(1) -0.003(1)
C(10) 0.037(2) 0.047(2) 0.041(2) 0.003(2) 0.005(2) -0.008(2)
C(11) 0.033(2) 0.060(2) 0.055(2) 0.005(2) 0.005(2) -0.004(2)
C(12) 0.034(2) 0.053(2) 0.030(2) -0.006(2) 0.005(2) 0.009(2)
C(13) 0.035(2) 0.040(2) 0.026(2) -0.003(1) 0.004(1) 0.001(1)
C(14) 0.057(2) 0.043(2) 0.037(2) -0.004(2) -0.000(2) 0.004(2)
C(15) 0.047(2) 0.044(2) 0.033(2) 0.007(2) -0.007(2) -0.004(2)
C(16) 0.069(3) 0.072(3) 0.037(2) -0.029(2) 0.008(2) 0.000(2)
C(17) 0.083(3) 0.040(2) 0.069(3) -0.001(2) 0.014(2) 0.006(2)
C(18) 0.045(2) 0.114(4) 0.081(3) 0.008(2) -0.017(2) -0.049(3)

loop_
_atom_type_symbol
_atom_type_oxidation_number
_atom_type_number_in_cell
_atom_type_scat_dispersion_real
_atom_type_scat_dispersion_imag
_atom_type_scat_source
C 0 72 0.002 0.002
;International Tables for Crystallography
(1992, Vol. C, Table 6.1.1.2)
;
H 0 80 0.000 0.000
;International Tables for Crystallography
(1992, Vol. C, Table 6.1.1.2)
;
O 0 20 0.008 0.006
;International Tables for Crystallography
(1992, Vol. C, Table 6.1.1.2)
;

loop_
_geom_angle_atom_site_label_1
_geom_angle_atom_site_label_2
_geom_angle_atom_site_label_3
_geom_angle
_geom_angle_publ_flag
C(1) O(1) C(15) 109.4(3) ?
C(9) O(4) H(20) 122.4 no
O(1) C(1) O(2) 120.0(4) ?
O(1) C(1) C(2) 111.3(3) ?
O(2) C(1) C(2) 128.6(4) ?
C(1) C(2) C(3) 102.0(3) ?
C(1) C(2) C(16) 114.1(3) ?
C(1) C(2) H(1) 98.6 no
C(3) C(2) C(16) 119.3(3) ?
C(3) C(2) H(1) 104.3 no
C(16) C(2) H(1) 115.7 no
C(2) C(3) C(4) 115.9(3) ?
C(2) C(3) C(15) 102.7(3) ?
C(2) C(3) H(2) 110.2 no
C(4) C(3) C(15) 103.2(3) ?
C(4) C(3) H(2) 114.6 no
C(15) C(3) H(2) 109.2 no
C(3) C(4) C(5) 122.9(3) ?
C(3) C(4) C(13) 104.8(3) ?
C(3) C(4) H(3) 104.9 no
C(5) C(4) C(13) 104.1(3) ?
C(5) C(4) H(3) 110.3 no
C(13) C(4) H(3) 109.4 no
C(4) C(5) C(6) 108.7(3) ?
C(4) C(5) C(10) 100.4(3) ?
C(4) C(5) C(17) 114.1(3) ?
C(6) C(5) C(10) 108.2(3) ?
C(6) C(5) C(17) 110.8(4) ?
C(10) C(5) C(17) 114.0(3) ?
O(3) C(6) C(5) 122.2(4) ?
O(3) C(6) C(7) 120.9(4) ?
C(5) C(6) C(7) 116.8(4) ?
C(6) C(7) C(8) 118.3(4) ?
C(6) C(7) C(18) 117.1(4) ?
C(8) C(7) C(18) 124.6(5) ?
C(7) C(8) C(9) 123.0(4) ?
C(7) C(8) H(4) 124.5 no
C(9) C(8) H(4) 112.3 no
O(4) C(9) C(8) 110.9(3) ?
O(4) C(9) C(10) 114.6(3) ?
O(4) C(9) C(13) 107.2(3) ?
C(8) C(9) C(10) 112.1(3) ?
C(8) C(9) C(13) 116.8(3) ?
C(10) C(9) C(13) 94.3(3) ?
C(5) C(10) C(9) 100.6(3) ?
C(5) C(10) C(11) 111.7(3) ?
C(5) C(10) H(5) 112.5 no
C(9) C(10) C(11) 101.8(3) ?
C(9) C(10) H(5) 115.0 no
C(11) C(10) H(5) 114.1 no
C(10) C(11) C(12) 102.4(3) ?
C(10) C(11) H(6) 115.6 no
C(10) C(11) H(7) 110.6 no
C(12) C(11) H(6) 111.9 no
C(12) C(11) H(7) 107.1 no
H(6) C(11) H(7) 108.8 no
O(5) C(12) C(11) 127.4(4) ?
O(5) C(12) C(13) 127.0(4) ?
C(11) C(12) C(13) 105.6(3) ?
C(4) C(13) C(9) 102.7(3) ?
C(4) C(13) C(12) 105.5(3) ?
C(4) C(13) C(14) 107.5(3) ?
C(9) C(13) C(12) 98.9(3) ?
C(9) C(13) C(14) 121.5(3) ?
C(12) C(13) C(14) 118.7(3) ?
C(13) C(14) C(15) 105.6(3) ?
C(13) C(14) H(8) 110.6 no
C(13) C(14) H(9) 106.5 no
C(15) C(14) H(8) 107.2 no
C(15) C(14) H(9) 108.5 no
H(8) C(14) H(9) 117.8 no
O(1) C(15) C(3) 103.4(3) ?
O(1) C(15) C(14) 109.7(3) ?
O(1) C(15) H(10) 110.2 no
C(3) C(15) C(14) 109.3(3) ?
C(3) C(15) H(10) 113.4 no
C(14) C(15) H(10) 110.6 no
C(2) C(16) H(11) 112.3 no
C(2) C(16) H(12) 113.4 no
C(2) C(16) H(13) 108.9 no
H(11) C(16) H(12) 109.4 no
H(11) C(16) H(13) 105.5 no
H(12) C(16) H(13) 107.0 no
C(5) C(17) H(14) 108.8 no
C(5) C(17) H(15) 106.0 no
C(5) C(17) H(16) 108.0 no
H(14) C(17) H(15) 118.0 no
H(14) C(17) H(16) 111.6 no
H(15) C(17) H(16) 103.8 no
C(7) C(18) H(17) 101.5 no
C(7) C(18) H(18) 112.2 no
C(7) C(18) H(19) 108.8 no
H(17) C(18) H(18) 112.2 no
H(17) C(18) H(19) 111.5 no
H(18) C(18) H(19) 110.3 no

loop_
_geom_bond_atom_site_label_1
_geom_bond_atom_site_label_2
_geom_bond_distance
_geom_bond_publ_flag
O(1) C(1) 1.354(5) ?
O(1) C(15) 1.476(4) ?
O(2) C(1) 1.210(5) ?
O(3) C(6) 1.219(5) ?
O(4) C(9) 1.421(4) ?
O(4) H(20) 0.94 no
O(5) C(12) 1.192(4) ?
C(1) C(2) 1.492(5) ?
C(2) C(3) 1.525(5) ?
C(2) C(16) 1.514(6) ?
C(2) H(1) 1.02 no
C(3) C(4) 1.544(5) ?
C(3) C(15) 1.529(5) ?
C(3) H(2) 0.97 no
C(4) C(5) 1.584(5) ?
C(4) C(13) 1.559(5) ?
C(4) H(3) 1.03 no
C(5) C(6) 1.515(5) ?
C(5) C(10) 1.557(5) ?
C(5) C(17) 1.530(6) ?
C(6) C(7) 1.482(6) ?
C(7) C(8) 1.332(6) ?
C(7) C(18) 1.505(6) ?
C(8) C(9) 1.484(5) ?
C(8) H(4) 1.12 no
C(9) C(10) 1.535(5) ?
C(9) C(13) 1.558(5) ?
C(10) C(11) 1.543(5) ?
C(10) H(5) 1.02 no
C(11) C(12) 1.525(6) ?
C(11) H(6) 1.01 no
C(11) H(7) 1.02 no
C(12) C(13) 1.516(5) ?
C(13) C(14) 1.526(5) ?
C(14) C(15) 1.520(5) ?
C(14) H(8) 1.02 no
C(14) H(9) 0.96 no
C(15) H(10) 1.03 no
C(16) H(11) 0.98 no
C(16) H(12) 0.96 no
C(16) H(13) 0.96 no
C(17) H(14) 1.04 no
C(17) H(15) 1.03 no
C(17) H(16) 1.01 no
C(18) H(17) 1.01 no
C(18) H(18) 0.83 no
C(18) H(19) 1.07 no

loop_
_geom_contact_atom_site_label_1
_geom_contact_atom_site_label_2
_geom_contact_distance
_geom_contact_site_symmetry_2
_geom_contact_publ_flag
O(1) C(11) 3.554(5) 4_665 no
O(1) C(10) 3.599(5) 4_665 no
O(2) O(4) 2.901(4) 2_655 no
O(2) C(8) 3.322(5) 2_655 no
O(2) C(9) 3.378(5) 2_655 no
O(2) C(11) 3.563(5) 4_665 no
O(3) C(8) 3.518(5) 4 no
O(4) C(16) 3.398(5) 2_654 no
O(5) C(18) 3.211(6) 4_655 no
O(5) C(2) 3.267(4) 3_654 no
O(5) C(18) 3.554(6) 1_655 no
O(5) C(1) 3.570(5) 3_654 no
C(11) C(18) 3.544(6) 1_655 no
C(12) C(18) 3.556(6) 4_655 no

loop_
_geom_torsion_atom_site_label_1
_geom_torsion_atom_site_label_2
_geom_torsion_atom_site_label_3
_geom_torsion_atom_site_label_4
_geom_torsion
_geom_torsion_publ_flag
O(1) C(1) C(2) C(3) 19.5(4) no
O(1) C(1) C(2) C(16) 149.4(3) no
O(1) C(15) C(3) C(2) 32.1(4) no
O(1) C(15) C(3) C(4) -88.7(3) no
O(1) C(15) C(14) C(13) 99.1(3) no
O(2) C(1) O(1) C(15) -178.9(4) no
O(2) C(1) C(2) C(3) -160.6(4) no
O(2) C(1) C(2) C(16) -30.6(6) no
O(3) C(6) C(5) C(4) -112.3(4) no
O(3) C(6) C(5) C(10) 139.5(4) no
O(3) C(6) C(5) C(17) 13.9(5) no
O(3) C(6) C(7) C(8) -176.8(4) no
O(3) C(6) C(7) C(18) 6.0(6) no
O(4) C(9) C(8) C(7) 158.1(4) no
O(4) C(9) C(10) C(5) 171.3(3) no
O(4) C(9) C(10) C(11) 56.2(4) no
O(4) C(9) C(13) C(4) -168.9(3) no
O(4) C(9) C(13) C(12) -60.6(3) no
O(4) C(9) C(13) C(14) 71.1(4) no
O(5) C(12) C(11) C(10) -176.3(4) no
O(5) C(12) C(13) C(4) -112.0(4) no
O(5) C(12) C(13) C(9) 142.1(4) no
O(5) C(12) C(13) C(14) 8.5(5) no
C(1) O(1) C(15) C(3) -21.3(4) no
C(1) O(1) C(15) C(14) -137.8(3) no
C(1) C(2) C(3) C(4) 80.7(4) no
C(1) C(2) C(3) C(15) -30.9(4) no
C(2) C(1) O(1) C(15) 1.1(4) no
C(2) C(3) C(4) C(5) 99.6(4) no
C(2) C(3) C(4) C(13) -142.3(3) no
C(2) C(3) C(15) C(14) 148.9(3) no
C(3) C(4) C(5) C(6) 17.1(5) no
C(3) C(4) C(5) C(10) 130.5(3) no
C(3) C(4) C(5) C(17) -107.1(4) no
C(3) C(4) C(13) C(9) -105.6(3) no
C(3) C(4) C(13) C(12) 151.3(3) no
C(3) C(4) C(13) C(14) 23.7(4) no
C(3) C(15) C(14) C(13) -13.6(4) no
C(4) C(3) C(2) C(16) -45.9(5) no
C(4) C(3) C(15) C(14) 28.1(4) no
C(4) C(5) C(6) C(7) 64.1(4) no
C(4) C(5) C(10) C(9) -45.6(3) no
C(4) C(5) C(10) C(11) 61.8(4) no
C(4) C(13) C(9) C(8) 66.0(4) no
C(4) C(13) C(9) C(10) -51.5(3) no
C(4) C(13) C(12) C(11) 67.1(3) no
C(4) C(13) C(14) C(15) -6.5(4) no
C(5) C(4) C(3) C(15) -148.9(3) no
C(5) C(4) C(13) C(9) 24.6(3) no
C(5) C(4) C(13) C(12) -78.6(3) no
C(5) C(4) C(13) C(14) 153.8(3) no
C(5) C(6) C(7) C(8) 6.7(5) no
C(5) C(6) C(7) C(18) -170.5(3) no
C(5) C(10) C(9) C(8) -61.2(4) no
C(5) C(10) C(9) C(13) 60.1(3) no
C(5) C(10) C(11) C(12) -74.4(4) no
C(6) C(5) C(4) C(13) -101.2(3) no
C(6) C(5) C(10) C(9) 68.2(4) no
C(6) C(5) C(10) C(11) 175.5(3) no
C(6) C(7) C(8) C(9) 1.8(6) no
C(7) C(6) C(5) C(10) -44.0(4) no
C(7) C(6) C(5) C(17) -169.7(3) no
C(7) C(8) C(9) C(10) 28.5(5) no
C(7) C(8) C(9) C(13) -78.7(5) no
C(8) C(9) C(10) C(11) -176.2(3) no
C(8) C(9) C(13) C(12) 174.3(3) no
C(8) C(9) C(13) C(14) -54.0(5) no
C(9) C(8) C(7) C(18) 178.9(4) no
C(9) C(10) C(5) C(17) -168.0(3) no
C(9) C(10) C(11) C(12) 32.2(4) no
C(9) C(13) C(12) C(11) -38.9(3) no
C(9) C(13) C(14) C(15) 111.2(4) no
C(10) C(5) C(4) C(13) 12.2(3) no
C(10) C(9) C(13) C(12) 56.8(3) no
C(10) C(9) C(13) C(14) -171.5(3) no
C(10) C(11) C(12) C(13) 4.6(4) no
C(11) C(10) C(5) C(17) -60.7(5) no
C(11) C(10) C(9) C(13) -54.9(3) no
C(11) C(12) C(13) C(14) -172.4(3) no
C(12) C(13) C(14) C(15) -126.0(3) no
C(13) C(4) C(3) C(15) -30.9(3) no
C(13) C(4) C(5) C(17) 134.5(3) no
C(15) C(3) C(2) C(16) -157.6(3) no
